data_7044261
loop_
_publ_author_name
'Freccero, Riccardo'
'SOLOKHA, PAVLO'
'Proserpio, Davide M.'
'Saccone, Adriana'
'De Negri, Serena'

_publ_section_title
;
 A new glance on the R2MGe6 (R = rare earth metal, M=another metal)
 compounds. An experimental and theoretical study of R2PdGe6 germanides
;
_journal_name_full 'Dalton Trans.'
_journal_paper_doi 10.1039/C7DT02686B
_journal_year 2017
_chemical_formula_moiety 'Ge6 La2 Pd'
_chemical_formula_sum 'Ge6 La2 Pd'
_chemical_formula_weight 819.76
_space_group_crystal_system monoclinic
_space_group_IT_number 12
_space_group_name_Hall '-C 2y'
_space_group_name_H-M_alt 'C 1 2/m 1'
_symmetry_space_group_name_Hall '-C 2y'
_symmetry_space_group_name_H-M 'C 1 2/m 1'
_audit_creation_method SHELXL-2014/7
_cell_angle_alpha 90
_cell_angle_beta 100.4770(10)
_cell_angle_gamma 90
_cell_formula_units_Z 4
_cell_length_a 8.2163(8)
_cell_length_b 8.4161(9)
_cell_length_c 11.2943(12)
_cell_measurement_reflns_used 1030
_cell_measurement_temperature 295(2)
_cell_measurement_theta_max 31.61
_cell_measurement_theta_min 3.49
_cell_volume 767.97(14)
_computing_structure_refinement 'SHELXL-2014/7 (Sheldrick, 2014)'
_diffrn_ambient_temperature 295(2)
_diffrn_measured_fraction_theta_full 0.960
_diffrn_measured_fraction_theta_max 0.801
_diffrn_measurement_device_type 'Bruker APEXII'
_diffrn_measurement_method '\w scans'
_diffrn_radiation_monochromator graphite
_diffrn_radiation_source 'fine-focus sealed tube'
_diffrn_radiation_type MoK\a
_diffrn_radiation_wavelength 0.71073
_diffrn_reflns_av_R_equivalents 0.0093
_diffrn_reflns_av_unetI/netI 0.0218
_diffrn_reflns_Laue_measured_fraction_full 0.960
_diffrn_reflns_Laue_measured_fraction_max 0.801
_diffrn_reflns_limit_h_max 10
_diffrn_reflns_limit_h_min -10
_diffrn_reflns_limit_k_max 12
_diffrn_reflns_limit_k_min 0
_diffrn_reflns_limit_l_max 16
_diffrn_reflns_limit_l_min 0
_diffrn_reflns_number 1083
_diffrn_reflns_point_group_measured_fraction_full 0.960
_diffrn_reflns_point_group_measured_fraction_max 0.801
_diffrn_reflns_theta_full 25.242
_diffrn_reflns_theta_max 31.56
_diffrn_reflns_theta_min 1.83
_diffrn_standards_decay_% 0
_diffrn_standards_interval_count 0
_diffrn_standards_interval_time 0
_diffrn_standards_number 0
_exptl_absorpt_coefficient_mu 36.168
_exptl_absorpt_correction_type multi-scan
_exptl_absorpt_process_details 'Bruker TWINABS'
_exptl_crystal_colour 'metallic grey'
_exptl_crystal_density_diffrn 7.090
_exptl_crystal_density_method 'not measured'
_exptl_crystal_description 'irregularly shaped'
_exptl_crystal_F_000 1408
_exptl_crystal_size_max 0.04
_exptl_crystal_size_mid 0.04
_exptl_crystal_size_min 0.03
_exptl_transmission_factor_max 0.746
_exptl_transmission_factor_min 0.434
_refine_diff_density_max 2.334
_refine_diff_density_min -2.613
_refine_diff_density_rms 0.517
_refine_ls_extinction_coef 0.00027(6)
_refine_ls_extinction_expression Fc^*^=kFc[1+0.001xFc^2^\l^3^/sin(2\q)]^-1/4^
_refine_ls_extinction_method 'SHELXL-2014/7 (Sheldrick 2014'
_refine_ls_goodness_of_fit_ref 1.200
_refine_ls_hydrogen_treatment undef
_refine_ls_matrix_type full
_refine_ls_number_parameters 51
_refine_ls_number_reflns 1083
_refine_ls_number_restraints 0
_refine_ls_restrained_S_all 1.200
_refine_ls_R_factor_all 0.0254
_refine_ls_R_factor_gt 0.0242
_refine_ls_shift/su_max 0.001
_refine_ls_shift/su_mean 0.000
_refine_ls_structure_factor_coef Fsqd
_refine_ls_weighting_details 'w=1/[\s^2^(Fo^2^)+(0.0379P)^2^+16.6606P] where P=(Fo^2^+2Fc^2^)/3'
_refine_ls_weighting_scheme calc
_refine_ls_wR_factor_gt 0.0773
_refine_ls_wR_factor_ref 0.0778
_reflns_Friedel_coverage 0.000
_reflns_number_gt 1030
_reflns_number_total 1083
_reflns_threshold_expression 'I > 2\s(I)'
_cod_data_source_file c7dt02686b3.cif
_cod_data_source_block shelx
_cod_database_code 7044261
_shelx_space_group_comment
;
The symmetry employed for this shelxl refinement is uniquely defined
by the following loop, which should always be used as a source of
symmetry information in preference to the above space-group names.
They are only intended as comments.
;

loop_
_space_group_symop_operation_xyz
'x, y, z'
'-x, y, -z'
'x+1/2, y+1/2, z'
'-x+1/2, y+1/2, -z'
'-x, -y, -z'
'x, -y, z'
'-x+1/2, -y+1/2, -z'
'x+1/2, -y+1/2, z'

loop_
_atom_site_label
_atom_site_type_symbol
_atom_site_fract_x
_atom_site_fract_y
_atom_site_fract_z
_atom_site_U_iso_or_equiv
_atom_site_adp_type
_atom_site_occupancy
_atom_site_site_symmetry_order
_atom_site_calc_flag
_atom_site_refinement_flags_posn
_atom_site_refinement_flags_adp
_atom_site_refinement_flags_occupancy
La1 La 0.08402(14) 0.24980(6) 0.33354(3) 0.00451(13) Uani 1 1 d . . .
Pd1 Pd 0.19854(18) 0.0000 0.79356(6) 0.00644(17) Uani 1 2 d S T P
Ge1 Ge 0.4970(2) 0.0000 0.10927(12) 0.0090(4) Uani 1 2 d S T P
Ge2 Ge 0.3585(3) 0.0000 0.42815(11) 0.0071(2) Uani 1 2 d S T P
Ge3 Ge 0.0577(2) 0.0000 0.10974(13) 0.0092(4) Uani 1 2 d S T P
Ge4 Ge 0.2773(3) 0.22206(8) 0.10943(6) 0.00829(19) Uani 1 1 d . . .
Ge5 Ge 0.1438(3) 0.0000 0.56219(10) 0.0058(2) Uani 1 2 d S T P

loop_
_atom_site_aniso_label
_atom_site_aniso_U_11
_atom_site_aniso_U_22
_atom_site_aniso_U_33
_atom_site_aniso_U_23
_atom_site_aniso_U_13
_atom_site_aniso_U_12
La1 0.0041(2) 0.00450(18) 0.00463(18) 0.00010(17) 0.0000(4) -0.0002(2)
Pd1 0.0058(4) 0.0060(3) 0.0077(3) 0.000 0.0016(5) 0.000
Ge1 0.0117(12) 0.0088(7) 0.0065(6) 0.000 0.0019(6) 0.000
Ge2 0.0062(7) 0.0071(5) 0.0084(5) 0.000 0.0025(10) 0.000
Ge3 0.0132(12) 0.0083(6) 0.0067(6) 0.000 0.0039(6) 0.000
Ge4 0.0083(4) 0.0113(5) 0.0054(3) -0.0008(2) 0.0014(6) -0.0004(7)
Ge5 0.0043(7) 0.0084(5) 0.0050(5) 0.000 0.0018(9) 0.000

loop_
_atom_type_symbol
_atom_type_description
_atom_type_scat_dispersion_real
_atom_type_scat_dispersion_imag
_atom_type_scat_source
Ge Ge 0.1547 1.8001 'International Tables Vol C Tables 4.2.6.8 and 6.1.1.4'
Pd Pd -0.9988 1.0072 'International Tables Vol C Tables 4.2.6.8 and 6.1.1.4'
La La -0.2871 2.4523 'International Tables Vol C Tables 4.2.6.8 and 6.1.1.4'

loop_
_geom_angle_atom_site_label_1
_geom_angle_atom_site_label_2
_geom_angle_atom_site_label_3
_geom_angle
_geom_angle_site_symmetry_1
_geom_angle_site_symmetry_3
Ge2 La1 Ge2 140.67(4) 3_455 .
Ge2 La1 Ge5 81.13(4) 3_455 7_556
Ge2 La1 Ge5 84.40(5) . 7_556
Ge2 La1 Ge5 83.87(5) 3_455 5_556
Ge2 La1 Ge5 82.26(4) . 5_556
Ge5 La1 Ge5 137.00(4) 7_556 5_556
Ge2 La1 Ge4 136.40(3) 3_455 .
Ge2 La1 Ge4 78.02(4) . .
Ge5 La1 Ge4 85.65(5) 7_556 .
Ge5 La1 Ge4 130.42(3) 5_556 .
Ge2 La1 Ge4 78.01(4) 3_455 8_455
Ge2 La1 Ge4 136.60(3) . 8_455
Ge5 La1 Ge4 130.07(3) 7_556 8_455
Ge5 La1 Ge4 84.90(5) 5_556 8_455
Ge4 La1 Ge4 79.428(18) . 8_455
Ge2 La1 Pd1 97.01(4) 3_455 7_556
Ge2 La1 Pd1 99.55(5) . 7_556
Ge5 La1 Pd1 47.31(3) 7_556 7_556
Ge5 La1 Pd1 175.65(3) 5_556 7_556
Ge4 La1 Pd1 46.75(2) . 7_556
Ge4 La1 Pd1 91.11(3) 8_455 7_556
Ge2 La1 Ge3 137.75(5) 3_455 .
Ge2 La1 Ge3 76.91(4) . .
Ge5 La1 Ge3 131.63(5) 7_556 .
Ge5 La1 Ge3 84.29(3) 5_556 .
Ge4 La1 Ge3 47.14(3) . .
Ge4 La1 Ge3 60.63(3) 8_455 .
Pd1 La1 Ge3 92.26(3) 7_556 .
Ge2 La1 Pd1 99.56(5) 3_455 5_556
Ge2 La1 Pd1 97.37(4) . 5_556
Ge5 La1 Pd1 175.98(3) 7_556 5_556
Ge5 La1 Pd1 46.98(3) 5_556 5_556
Ge4 La1 Pd1 91.18(3) . 5_556
Ge4 La1 Pd1 46.65(2) 8_455 5_556
Pd1 La1 Pd1 128.71(3) 7_556 5_556
Ge3 La1 Pd1 45.83(4) . 5_556
Ge2 La1 Ge1 76.76(3) 3_455 3_455
Ge2 La1 Ge1 137.73(5) . 3_455
Ge5 La1 Ge1 84.22(3) 7_556 3_455
Ge5 La1 Ge1 130.68(5) 5_556 3_455
Ge4 La1 Ge1 60.62(3) . 3_455
Ge4 La1 Ge1 47.04(3) 8_455 3_455
Pd1 La1 Ge1 45.82(4) 7_556 3_455
Ge3 La1 Ge1 80.829(19) . 3_455
Pd1 La1 Ge1 92.08(3) 5_556 3_455
Ge2 La1 Ge5 100.10(4) 3_455 .
Ge2 La1 Ge5 46.21(7) . .
Ge5 La1 Ge5 98.01(3) 7_556 .
Ge5 La1 Ge5 45.74(8) 5_556 .
Ge4 La1 Ge5 122.89(6) . .
Ge4 La1 Ge5 129.98(6) 8_455 .
Pd1 La1 Ge5 137.87(6) 7_556 .
Ge3 La1 Ge5 100.10(3) . .
Pd1 La1 Ge5 85.78(4) 5_556 .
Ge1 La1 Ge5 175.87(7) 3_455 .
Ge2 La1 Ge2 46.59(8) 3_455 7_556
Ge2 La1 Ge2 99.15(3) . 7_556
Ge5 La1 Ge2 45.36(7) 7_556 7_556
Ge5 La1 Ge2 97.09(4) 5_556 7_556
Ge4 La1 Ge2 130.60(6) . 7_556
Ge4 La1 Ge2 123.54(5) 8_455 7_556
Pd1 La1 Ge2 86.55(4) 7_556 7_556
Ge3 La1 Ge2 175.65(7) . 7_556
Pd1 La1 Ge2 137.40(6) 5_556 7_556
Ge1 La1 Ge2 101.23(3) 3_455 7_556
Ge5 La1 Ge2 78.130(17) . 7_556
Ge3 Pd1 Ge1 129.89(4) 5_556 5_656
Ge3 Pd1 Ge5 115.55(9) 5_556 .
Ge1 Pd1 Ge5 114.56(9) 5_656 .
Ge3 Pd1 Ge4 79.80(5) 5_556 7_556
Ge1 Pd1 Ge4 79.79(5) 5_656 7_556
Ge5 Pd1 Ge4 114.73(2) . 7_556
Ge3 Pd1 Ge4 79.80(5) 5_556 4_546
Ge1 Pd1 Ge4 79.79(5) 5_656 4_546
Ge5 Pd1 Ge4 114.73(2) . 4_546
Ge4 Pd1 Ge4 130.54(4) 7_556 4_546
Ge3 Pd1 La1 138.81(3) 5_556 7_556
Ge1 Pd1 La1 67.35(4) 5_656 7_556
Ge5 Pd1 La1 63.94(5) . 7_556
Ge4 Pd1 La1 66.08(4) 7_556 7_556
Ge4 Pd1 La1 140.21(7) 4_546 7_556
Ge3 Pd1 La1 138.81(3) 5_556 4_546
Ge1 Pd1 La1 67.35(4) 5_656 4_546
Ge5 Pd1 La1 63.94(5) . 4_546
Ge4 Pd1 La1 140.21(7) 7_556 4_546
Ge4 Pd1 La1 66.08(4) 4_546 4_546
La1 Pd1 La1 80.51(4) 7_556 4_546
Ge3 Pd1 La1 67.08(4) 5_556 5_556
Ge1 Pd1 La1 139.03(3) 5_656 5_556
Ge5 Pd1 La1 64.78(5) . 5_556
Ge4 Pd1 La1 139.96(7) 7_556 5_556
Ge4 Pd1 La1 66.16(4) 4_546 5_556
La1 Pd1 La1 128.71(3) 7_556 5_556
La1 Pd1 La1 78.064(12) 4_546 5_556
Ge3 Pd1 La1 67.08(4) 5_556 2_556
Ge1 Pd1 La1 139.03(3) 5_656 2_556
Ge5 Pd1 La1 64.78(5) . 2_556
Ge4 Pd1 La1 66.16(4) 7_556 2_556
Ge4 Pd1 La1 139.96(7) 4_546 2_556
La1 Pd1 La1 78.064(12) 7_556 2_556
La1 Pd1 La1 128.71(3) 4_546 2_556
La1 Pd1 La1 80.18(4) 5_556 2_556
Ge1 Ge1 Pd1 103.53(10) 5_655 5_656
Ge1 Ge1 Ge4 98.06(7) 5_655 6
Pd1 Ge1 Ge4 128.96(5) 5_656 6
Ge1 Ge1 Ge4 98.06(7) 5_655 .
Pd1 Ge1 Ge4 128.96(5) 5_656 .
Ge4 Ge1 Ge4 91.98(9) 6 .
Ge1 Ge1 La1 136.91(4) 5_655 8
Pd1 Ge1 La1 66.83(4) 5_656 8
Ge4 Ge1 La1 121.09(6) 6 8
Ge4 Ge1 La1 65.83(4) . 8
Ge1 Ge1 La1 136.91(4) 5_655 3_545
Pd1 Ge1 La1 66.83(4) 5_656 3_545
Ge4 Ge1 La1 65.83(4) 6 3_545
Ge4 Ge1 La1 121.09(6) . 3_545
La1 Ge1 La1 80.13(4) 8 3_545
Ge5 Ge2 Ge2 105.70(7) . 5_656
Ge5 Ge2 La1 136.78(2) . 8
Ge2 Ge2 La1 72.07(8) 5_656 8
Ge5 Ge2 La1 136.78(2) . 3_545
Ge2 Ge2 La1 72.07(8) 5_656 3_545
La1 Ge2 La1 84.92(6) 8 3_545
Ge5 Ge2 La1 70.47(8) . 6
Ge2 Ge2 La1 136.56(2) 5_656 6
La1 Ge2 La1 140.67(4) 8 6
La1 Ge2 La1 82.269(15) 3_545 6
Ge5 Ge2 La1 70.47(8) . .
Ge2 Ge2 La1 136.56(2) 5_656 .
La1 Ge2 La1 82.269(15) 8 .
La1 Ge2 La1 140.67(4) 3_545 .
La1 Ge2 La1 84.53(6) 6 .
Ge5 Ge2 La1 62.26(3) . 7_556
Ge2 Ge2 La1 61.34(4) 5_656 7_556
La1 Ge2 La1 81.18(4) 8 7_556
La1 Ge2 La1 133.41(8) 3_545 7_556
La1 Ge2 La1 132.72(8) 6 7_556
La1 Ge2 La1 80.85(3) . 7_556
Ge5 Ge2 La1 62.26(3) . 4_546
Ge2 Ge2 La1 61.34(4) 5_656 4_546
La1 Ge2 La1 133.41(8) 8 4_546
La1 Ge2 La1 81.18(4) 3_545 4_546
La1 Ge2 La1 80.85(3) 6 4_546
La1 Ge2 La1 132.72(8) . 4_546
La1 Ge2 La1 77.01(3) 7_556 4_546
Ge3 Ge3 Pd1 103.44(11) 5 5_556
Ge3 Ge3 Ge4 97.92(7) 5 6
Pd1 Ge3 Ge4 129.07(5) 5_556 6
Ge3 Ge3 Ge4 97.92(7) 5 .
Pd1 Ge3 Ge4 129.07(5) 5_556 .
Ge4 Ge3 Ge4 92.00(9) 6 .
Ge3 Ge3 La1 136.97(4) 5 6
Pd1 Ge3 La1 67.09(4) 5_556 6
Ge4 Ge3 La1 65.77(4) 6 6
Ge4 Ge3 La1 121.07(6) . 6
Ge3 Ge3 La1 136.97(4) 5 .
Pd1 Ge3 La1 67.09(4) 5_556 .
Ge4 Ge3 La1 121.07(6) 6 .
Ge4 Ge3 La1 65.77(4) . .
La1 Ge3 La1 80.18(4) 6 .
Ge4 Ge4 Pd1 103.78(4) 7 7_556
Ge4 Ge4 Ge3 97.94(9) 7 .
Pd1 Ge4 Ge3 130.73(8) 7_556 .
Ge4 Ge4 Ge1 97.81(9) 7 .
Pd1 Ge4 Ge1 130.83(8) 7_556 .
Ge3 Ge4 Ge1 88.01(3) . .
Ge4 Ge4 La1 137.94(13) 7 .
Pd1 Ge4 La1 67.17(4) 7_556 .
Ge3 Ge4 La1 67.08(5) . .
Ge1 Ge4 La1 119.53(4) . .
Ge4 Ge4 La1 137.77(13) 7 8
Pd1 Ge4 La1 67.19(4) 7_556 8
Ge3 Ge4 La1 119.55(4) . 8
Ge1 Ge4 La1 67.13(5) . 8
La1 Ge4 La1 78.812(18) . 8
Ge5 Ge5 Ge2 110.62(7) 5_556 .
Ge5 Ge5 Pd1 122.69(14) 5_556 .
Ge2 Ge5 Pd1 126.69(13) . .
Ge5 Ge5 La1 137.79(3) 5_556 7_556
Ge2 Ge5 La1 72.38(8) . 7_556
Pd1 Ge5 La1 68.76(4) . 7_556
Ge5 Ge5 La1 137.79(3) 5_556 4_546
Ge2 Ge5 La1 72.38(8) . 4_546
Pd1 Ge5 La1 68.76(4) . 4_546
La1 Ge5 La1 84.20(6) 7_556 4_546
Ge5 Ge5 La1 69.58(8) 5_556 5_556
Ge2 Ge5 La1 138.12(2) . 5_556
Pd1 Ge5 La1 68.25(5) . 5_556
La1 Ge5 La1 137.00(4) 7_556 5_556
La1 Ge5 La1 81.074(15) 4_546 5_556
Ge5 Ge5 La1 69.58(8) 5_556 2_556
Ge2 Ge5 La1 138.12(2) . 2_556
Pd1 Ge5 La1 68.25(5) . 2_556
La1 Ge5 La1 81.074(15) 7_556 2_556
La1 Ge5 La1 137.00(4) 4_546 2_556
La1 Ge5 La1 82.78(6) 5_556 2_556
Ge5 Ge5 La1 64.68(4) 5_556 .
Ge2 Ge5 La1 63.33(3) . .
Pd1 Ge5 La1 140.368(15) . .
La1 Ge5 La1 81.99(3) 7_556 .
La1 Ge5 La1 135.70(8) 4_546 .
La1 Ge5 La1 134.26(8) 5_556 .
La1 Ge5 La1 81.64(4) 2_556 .
Ge5 Ge5 La1 64.68(4) 5_556 6
Ge2 Ge5 La1 63.33(3) . 6
Pd1 Ge5 La1 140.368(16) . 6
La1 Ge5 La1 135.70(8) 7_556 6
La1 Ge5 La1 81.99(3) 4_546 6
La1 Ge5 La1 81.64(4) 5_556 6
La1 Ge5 La1 134.26(8) 2_556 6
La1 Ge5 La1 79.24(3) . 6

loop_
_geom_bond_atom_site_label_1
_geom_bond_atom_site_label_2
_geom_bond_distance
_geom_bond_site_symmetry_2
La1 Ge2 3.1191(19) 3_455
La1 Ge2 3.1259(19) .
La1 Ge5 3.1408(18) 7_556
La1 Ge5 3.1798(19) 5_556
La1 Ge4 3.2321(18) .
La1 Ge4 3.2393(17) 8_455
La1 Pd1 3.2587(12) 7_556
La1 Ge3 3.2646(11) .
La1 Pd1 3.2648(12) 5_556
La1 Ge1 3.2715(12) 3_455
La1 Ge5 3.2968(10) .
La1 Ge2 3.3822(10) 7_556
Pd1 Ge3 2.542(2) 5_556
Pd1 Ge1 2.542(2) 5_656
Pd1 Ge5 2.5697(13) .
Pd1 Ge4 2.5754(8) 7_556
Pd1 Ge4 2.5754(8) 4_546
Pd1 La1 3.2587(12) 7_556
Pd1 La1 3.2587(12) 4_546
Pd1 La1 3.2647(12) 5_556
Pd1 La1 3.2647(12) 2_556
Ge1 Ge1 2.478(3) 5_655
Ge1 Pd1 2.542(2) 5_656
Ge1 Ge4 2.598(2) 6
Ge1 Ge4 2.599(2) .
Ge1 La1 3.2715(12) 8
Ge1 La1 3.2715(12) 3_545
Ge2 Ge5 2.525(4) .
Ge2 Ge2 2.582(5) 5_656
Ge2 La1 3.1191(19) 8
Ge2 La1 3.1191(19) 3_545
Ge2 La1 3.1259(19) 6
Ge2 La1 3.3822(10) 7_556
Ge2 La1 3.3822(10) 4_546
Ge3 Ge3 2.488(3) 5
Ge3 Pd1 2.542(2) 5_556
Ge3 Ge4 2.598(2) 6
Ge3 Ge4 2.598(2) .
Ge3 La1 3.2645(11) 6
Ge4 Ge4 2.4757(13) 7
Ge4 Pd1 2.5753(8) 7_556
Ge4 La1 3.2393(17) 8
Ge5 Ge5 2.520(5) 5_556
Ge5 La1 3.1408(18) 7_556
Ge5 La1 3.1408(18) 4_546
Ge5 La1 3.1798(19) 5_556
Ge5 La1 3.1798(19) 2_556
Ge5 La1 3.2968(10) 6

loop_
_twin_individual_id
_twin_individual_mass_fraction_refined
_twin_individual_twin_matrix_11
_twin_individual_twin_matrix_12
_twin_individual_twin_matrix_13
_twin_individual_twin_matrix_21
_twin_individual_twin_matrix_22
_twin_individual_twin_matrix_23
_twin_individual_twin_matrix_31
_twin_individual_twin_matrix_32
_twin_individual_twin_matrix_33
1 0.586(5) 1 0 0 0 1 0 0 0 1
2 0.414(5) 1 0 -0.5 0 -1 0 0 0 -1
